data_4510529
loop_
_publ_author_name
'Schwarzer, Anke'
'Weber, Edwin'

_publ_section_title
;
 Penta- and Decafluorinated Dibenzalacetones: Synthesis, Crystal
 Structure, and Cocrystallization Experiments
;
_journal_issue 5
_journal_name_full 'Crystal Growth &amp; Design'
_journal_page_first 2335
_journal_paper_doi 10.1021/cg5000342
_journal_volume 14
_journal_year 2014
_chemical_formula_moiety 'C17 H4 F10 O'
_chemical_formula_sum 'C17 H4 F10 O'
_chemical_formula_weight 414.20
_chemical_melting_point 398.15
_chemical_name_common
;
 1,5-Bis(2,3,4,5,6-pentafluorophenyl)penta-1,4-dien-3-one
;
_chemical_name_systematic
;
 1,5-Bis(2,3,4,5,6-pentafluorophenyl)penta-1,4-dien-3-one
;
_space_group_IT_number 14
_symmetry_cell_setting monoclinic
_symmetry_Int_Tables_number 14
_symmetry_space_group_name_Hall '-P 2ybc'
_symmetry_space_group_name_H-M 'P 1 21/c 1'
_atom_sites_solution_hydrogens geom
_atom_sites_solution_primary direct
_atom_sites_solution_secondary difmap
_audit_creation_method SHELXL-97
_cell_angle_alpha 90.00
_cell_angle_beta 90.348(5)
_cell_angle_gamma 90.00
_cell_formula_units_Z 8
_cell_length_a 5.6259(8)
_cell_length_b 24.346(4)
_cell_length_c 21.186(3)
_cell_measurement_reflns_used 7041
_cell_measurement_temperature 93(2)
_cell_measurement_theta_max 30.06
_cell_measurement_theta_min 2.55
_cell_volume 2901.8(8)
_computing_cell_refinement 'Bruker SMART Version 5.628'
_computing_data_collection 'Bruker SMART Version 5.628'
_computing_data_reduction 'Bruker SAINT Version 6.45a'
_computing_molecular_graphics 'Bruker SHELXTL'
_computing_publication_material 'Bruker SHELXTL'
_computing_structure_refinement 'Bruker SHELXTL'
_computing_structure_solution 'Bruker SHELXTL'
_diffrn_ambient_temperature 93(2)
_diffrn_measured_fraction_theta_full 0.998
_diffrn_measured_fraction_theta_max 0.998
_diffrn_measurement_device_type 'CCD area detector'
_diffrn_measurement_method 'phi and omega scans'
_diffrn_radiation_monochromator graphite
_diffrn_radiation_source 'fine-focus sealed tube'
_diffrn_radiation_type MoK\a
_diffrn_radiation_wavelength 0.71073
_diffrn_reflns_av_R_equivalents 0.0387
_diffrn_reflns_av_sigmaI/netI 0.0259
_diffrn_reflns_limit_h_max 6
_diffrn_reflns_limit_h_min -6
_diffrn_reflns_limit_k_max 30
_diffrn_reflns_limit_k_min -30
_diffrn_reflns_limit_l_max 26
_diffrn_reflns_limit_l_min -25
_diffrn_reflns_number 35607
_diffrn_reflns_theta_full 26.00
_diffrn_reflns_theta_max 26.00
_diffrn_reflns_theta_min 1.67
_exptl_absorpt_coefficient_mu 0.206
_exptl_absorpt_correction_type none
_exptl_crystal_colour yellow
_exptl_crystal_density_diffrn 1.896
_exptl_crystal_density_method 'not measured'
_exptl_crystal_description needle
_exptl_crystal_F_000 1632
_exptl_crystal_size_max 0.20
_exptl_crystal_size_mid 0.10
_exptl_crystal_size_min 0.08
_refine_diff_density_max 0.650
_refine_diff_density_min -0.362
_refine_diff_density_rms 0.066
_refine_ls_extinction_method none
_refine_ls_goodness_of_fit_ref 1.113
_refine_ls_hydrogen_treatment constr
_refine_ls_matrix_type full
_refine_ls_number_parameters 505
_refine_ls_number_reflns 5667
_refine_ls_number_restraints 0
_refine_ls_restrained_S_all 1.113
_refine_ls_R_factor_all 0.0659
_refine_ls_R_factor_gt 0.0472
_refine_ls_shift/su_max 0.001
_refine_ls_shift/su_mean 0.000
_refine_ls_structure_factor_coef Fsqd
_refine_ls_weighting_details 'calc w=1/[\s^2^(Fo^2^)+(0.0622P)^2^+2.6205P] where P=(Fo^2^+2Fc^2^)/3'
_refine_ls_weighting_scheme calc
_refine_ls_wR_factor_gt 0.1225
_refine_ls_wR_factor_ref 0.1350
_reflns_number_gt 4297
_reflns_number_total 5667
_reflns_threshold_expression >2sigma(I)
_cod_data_source_file cg5000342_si_001.cif
_cod_data_source_block 3
_cod_depositor_comments 'Adding full bibliography for 4510528--4510530.cif.'
_cod_original_cell_volume 2901.8(7)
_cod_original_sg_symbol_H-M 'P 21/c'
_cod_database_code 4510529

loop_
_symmetry_equiv_pos_as_xyz
'x, y, z'
'-x, y+1/2, -z+1/2'
'-x, -y, -z'
'x, -y-1/2, z-1/2'

loop_
_atom_site_label
_atom_site_type_symbol
_atom_site_fract_x
_atom_site_fract_y
_atom_site_fract_z
_atom_site_U_iso_or_equiv
_atom_site_adp_type
_atom_site_occupancy
_atom_site_symmetry_multiplicity
_atom_site_calc_flag
_atom_site_refinement_flags
O1 O 0.6196(4) 0.08982(8) 0.88831(9) 0.0350(5) Uani 1 1 d .
F1 F 0.9910(2) -0.04055(6) 0.75504(7) 0.0220(3) Uani 1 1 d .
F2 F 1.3259(3) -0.11283(7) 0.72085(7) 0.0301(4) Uani 1 1 d .
F3 F 1.6924(3) -0.13715(6) 0.80057(8) 0.0293(4) Uani 1 1 d .
F4 F 1.7204(3) -0.08685(6) 0.91525(7) 0.0288(4) Uani 1 1 d .
F5 F 1.3944(3) -0.01386(6) 0.94953(7) 0.0292(4) Uani 1 1 d .
F6 F 0.9379(3) 0.16709(6) 1.10215(7) 0.0282(4) Uani 1 1 d .
F7 F 0.8747(3) 0.23664(7) 1.19657(7) 0.0330(4) Uani 1 1 d .
F8 F 0.4915(3) 0.30502(7) 1.19825(7) 0.0318(4) Uani 1 1 d .
F9 F 0.1670(3) 0.30086(6) 1.10269(7) 0.0297(4) Uani 1 1 d .
F10 F 0.2230(3) 0.23036(6) 1.00693(7) 0.0270(4) Uani 1 1 d .
C1 C 1.1705(4) -0.05064(10) 0.79573(11) 0.0173(5) Uani 1 1 d .
C2 C 1.3399(4) -0.08831(10) 0.77757(12) 0.0209(5) Uani 1 1 d .
C3 C 1.5274(4) -0.10055(10) 0.81765(13) 0.0226(5) Uani 1 1 d .
C4 C 1.5407(4) -0.07451(10) 0.87546(12) 0.0215(5) Uani 1 1 d .
C5 C 1.3716(4) -0.03681(10) 0.89242(11) 0.0210(5) Uani 1 1 d .
C6 C 1.1799(4) -0.02272(10) 0.85335(11) 0.0185(5) Uani 1 1 d .
C7 C 0.9969(4) 0.01710(10) 0.86930(12) 0.0210(5) Uani 1 1 d .
H7 H 0.8691 0.0201 0.8400 0.025 Uiso 1 1 calc R
C8 C 0.9844(5) 0.04993(10) 0.91946(12) 0.0231(5) Uani 1 1 d .
H8 H 1.1059 0.0490 0.9508 0.028 Uiso 1 1 calc R
C9 C 0.7799(4) 0.08812(10) 0.92631(12) 0.0204(5) Uani 1 1 d .
C10 C 0.7862(5) 0.12366(11) 0.98374(12) 0.0236(6) Uani 1 1 d .
H10 H 0.9170 0.1215 1.0122 0.028 Uiso 1 1 calc R
C11 C 0.6083(5) 0.15843(10) 0.99513(12) 0.0223(5) Uani 1 1 d .
H11 H 0.4825 0.1590 0.9650 0.027 Uiso 1 1 calc R
C12 C 0.5849(4) 0.19595(10) 1.04896(12) 0.0190(5) Uani 1 1 d .
C13 C 0.7452(4) 0.19960(10) 1.09949(12) 0.0210(5) Uani 1 1 d .
C14 C 0.7152(4) 0.23519(10) 1.14903(12) 0.0219(5) Uani 1 1 d .
C15 C 0.5214(5) 0.26972(10) 1.15040(12) 0.0221(5) Uani 1 1 d .
C16 C 0.3565(4) 0.26735(10) 1.10196(12) 0.0207(5) Uani 1 1 d .
C17 C 0.3897(4) 0.23110(10) 1.05287(11) 0.0181(5) Uani 1 1 d .
O2 O 1.1615(4) 0.17699(9) 0.87696(9) 0.0376(5) Uani 1 1 d .
F11 F 0.8101(3) 0.31467(7) 1.00326(7) 0.0318(4) Uani 1 1 d .
F12 F 0.4870(3) 0.38982(7) 1.03560(9) 0.0409(4) Uani 1 1 d .
F13 F 0.1209(3) 0.41376(7) 0.95544(10) 0.0463(5) Uani 1 1 d .
F14 F 0.0821(3) 0.36079(8) 0.84321(9) 0.0439(5) Uani 1 1 d .
F15 F 0.3945(3) 0.28345(7) 0.81091(8) 0.0362(4) Uani 1 1 d .
F16 F 0.8570(3) 0.10625(6) 0.65868(7) 0.0274(4) Uani 1 1 d .
F17 F 0.9261(3) 0.03872(7) 0.56239(7) 0.0323(4) Uani 1 1 d .
F18 F 1.3213(3) -0.02609(7) 0.55768(7) 0.0316(4) Uani 1 1 d .
F19 F 1.6390(3) -0.02402(6) 0.65462(7) 0.0282(4) Uani 1 1 d .
F20 F 1.5738(2) 0.04300(6) 0.75296(7) 0.0250(3) Uani 1 1 d .
C18 C 0.6292(5) 0.32441(11) 0.96256(13) 0.0268(6) Uani 1 1 d .
C19 C 0.4653(5) 0.36361(11) 0.98008(14) 0.0310(6) Uani 1 1 d .
C20 C 0.2819(5) 0.37543(12) 0.93980(15) 0.0337(7) Uani 1 1 d .
C21 C 0.2590(5) 0.34836(12) 0.88311(14) 0.0315(7) Uani 1 1 d .
C22 C 0.4228(5) 0.30797(12) 0.86675(13) 0.0277(6) Uani 1 1 d .
C23 C 0.6133(5) 0.29446(11) 0.90629(13) 0.0246(6) Uani 1 1 d .
C24 C 0.7956(5) 0.25362(11) 0.89228(13) 0.0252(6) Uani 1 1 d .
H24 H 0.9260 0.2520 0.9209 0.030 Uiso 1 1 calc R
C25 C 0.8014(5) 0.21842(11) 0.84433(13) 0.0277(6) Uani 1 1 d .
H25 H 0.6750 0.2176 0.8144 0.033 Uiso 1 1 calc R
C26 C 1.0064(5) 0.18028(10) 0.83763(12) 0.0226(5) Uani 1 1 d .
C27 C 1.0052(5) 0.14651(11) 0.77914(12) 0.0240(6) Uani 1 1 d .
H27 H 0.8748 0.1490 0.7506 0.029 Uiso 1 1 calc R
C28 C 1.1851(5) 0.11284(10) 0.76637(12) 0.0221(5) Uani 1 1 d .
H28 H 1.3102 0.1116 0.7967 0.027 Uiso 1 1 calc R
C29 C 1.2121(4) 0.07764(10) 0.71122(12) 0.0202(5) Uani 1 1 d .
C30 C 1.0530(4) 0.07480(10) 0.66020(12) 0.0213(5) Uani 1 1 d .
C31 C 1.0860(5) 0.04035(11) 0.60946(12) 0.0234(6) Uani 1 1 d .
C32 C 1.2843(5) 0.00699(11) 0.60689(12) 0.0226(5) Uani 1 1 d .
C33 C 1.4464(4) 0.00869(10) 0.65615(12) 0.0214(5) Uani 1 1 d .
C34 C 1.4094(4) 0.04333(10) 0.70626(11) 0.0192(5) Uani 1 1 d .

loop_
_atom_site_aniso_label
_atom_site_aniso_U_11
_atom_site_aniso_U_22
_atom_site_aniso_U_33
_atom_site_aniso_U_23
_atom_site_aniso_U_13
_atom_site_aniso_U_12
O1 0.0362(11) 0.0394(12) 0.0294(11) -0.0145(9) -0.0135(9) 0.0169(9)
F1 0.0212(7) 0.0263(8) 0.0183(7) -0.0033(6) -0.0077(6) 0.0030(6)
F2 0.0307(8) 0.0338(9) 0.0257(8) -0.0132(7) -0.0028(7) 0.0053(7)
F3 0.0245(8) 0.0263(8) 0.0371(9) -0.0051(7) 0.0005(7) 0.0077(6)
F4 0.0234(8) 0.0300(8) 0.0327(9) 0.0017(7) -0.0114(7) 0.0032(6)
F5 0.0344(9) 0.0330(9) 0.0198(8) -0.0088(6) -0.0117(7) 0.0068(7)
F6 0.0224(8) 0.0302(8) 0.0318(9) -0.0049(7) -0.0071(6) 0.0117(6)
F7 0.0296(9) 0.0430(10) 0.0262(8) -0.0068(7) -0.0130(7) 0.0058(7)
F8 0.0313(9) 0.0364(9) 0.0278(8) -0.0155(7) -0.0016(7) 0.0040(7)
F9 0.0216(8) 0.0314(9) 0.0359(9) -0.0094(7) -0.0030(7) 0.0108(6)
F10 0.0222(8) 0.0339(9) 0.0249(8) -0.0059(7) -0.0090(6) 0.0064(6)
C1 0.0161(12) 0.0190(12) 0.0166(12) 0.0008(9) -0.0044(9) -0.0025(9)
C2 0.0218(13) 0.0212(13) 0.0196(13) -0.0043(10) 0.0002(10) -0.0022(10)
C3 0.0200(13) 0.0178(12) 0.0299(14) 0.0003(10) 0.0005(11) 0.0013(10)
C4 0.0183(12) 0.0217(13) 0.0245(13) 0.0061(10) -0.0063(10) -0.0014(10)
C5 0.0241(13) 0.0228(13) 0.0160(12) -0.0012(10) -0.0039(10) -0.0038(10)
C6 0.0197(12) 0.0180(12) 0.0178(12) 0.0010(9) -0.0004(10) -0.0032(9)
C7 0.0227(13) 0.0198(12) 0.0204(13) 0.0011(10) -0.0033(10) 0.0001(10)
C8 0.0256(13) 0.0233(13) 0.0204(13) 0.0015(10) -0.0041(10) 0.0020(10)
C9 0.0250(13) 0.0178(12) 0.0185(12) -0.0003(10) 0.0012(11) 0.0011(10)
C10 0.0258(14) 0.0246(14) 0.0204(13) -0.0014(10) -0.0030(11) 0.0025(10)
C11 0.0241(13) 0.0227(13) 0.0201(13) 0.0002(10) -0.0023(10) 0.0004(10)
C12 0.0184(12) 0.0171(12) 0.0217(13) -0.0002(10) -0.0001(10) 0.0003(9)
C13 0.0164(12) 0.0193(12) 0.0274(14) 0.0010(10) -0.0006(10) 0.0033(9)
C14 0.0208(13) 0.0243(13) 0.0207(13) 0.0023(10) -0.0062(10) -0.0020(10)
C15 0.0238(13) 0.0232(13) 0.0191(13) -0.0063(10) 0.0016(10) -0.0017(10)
C16 0.0162(12) 0.0208(13) 0.0252(13) -0.0015(10) 0.0000(10) 0.0027(9)
C17 0.0163(12) 0.0205(12) 0.0173(12) 0.0007(9) -0.0055(9) 0.0001(9)
O2 0.0375(12) 0.0455(13) 0.0297(11) -0.0123(9) -0.0113(9) 0.0169(10)
F11 0.0355(9) 0.0315(9) 0.0285(8) -0.0039(7) -0.0026(7) 0.0017(7)
F12 0.0491(11) 0.0311(9) 0.0427(10) -0.0091(8) 0.0133(8) 0.0030(8)
F13 0.0405(10) 0.0339(10) 0.0648(13) 0.0057(9) 0.0184(9) 0.0173(8)
F14 0.0313(9) 0.0438(11) 0.0565(12) 0.0156(9) -0.0046(8) 0.0125(8)
F15 0.0369(9) 0.0408(10) 0.0307(9) 0.0031(8) -0.0070(7) 0.0094(8)
F16 0.0219(8) 0.0330(9) 0.0271(8) -0.0002(7) -0.0062(6) 0.0060(6)
F17 0.0306(9) 0.0438(10) 0.0224(8) -0.0034(7) -0.0117(7) 0.0021(7)
F18 0.0326(9) 0.0381(9) 0.0241(8) -0.0122(7) -0.0030(7) 0.0006(7)
F19 0.0235(8) 0.0308(8) 0.0305(9) -0.0078(7) -0.0015(7) 0.0059(6)
F20 0.0219(8) 0.0324(8) 0.0205(8) -0.0035(6) -0.0073(6) 0.0038(6)
C18 0.0288(14) 0.0215(13) 0.0301(15) 0.0055(11) 0.0087(12) 0.0016(11)
C19 0.0349(16) 0.0207(14) 0.0376(16) 0.0013(12) 0.0115(13) 0.0000(11)
C20 0.0316(16) 0.0238(14) 0.0459(18) 0.0079(13) 0.0152(14) 0.0061(11)
C21 0.0216(14) 0.0338(15) 0.0393(17) 0.0180(13) 0.0010(12) 0.0040(11)
C22 0.0278(14) 0.0292(14) 0.0261(14) 0.0066(11) 0.0012(11) 0.0023(11)
C23 0.0258(14) 0.0238(13) 0.0244(14) 0.0068(11) 0.0030(11) 0.0046(11)
C24 0.0258(14) 0.0254(14) 0.0245(14) 0.0026(11) -0.0035(11) 0.0041(11)
C25 0.0288(14) 0.0296(14) 0.0246(14) 0.0035(11) -0.0023(11) 0.0047(12)
C26 0.0273(14) 0.0197(13) 0.0206(13) 0.0040(10) -0.0002(11) 0.0032(10)
C27 0.0274(14) 0.0248(14) 0.0199(13) 0.0002(10) -0.0025(11) 0.0004(11)
C28 0.0242(13) 0.0223(13) 0.0199(13) 0.0012(10) -0.0007(10) -0.0006(10)
C29 0.0207(13) 0.0206(12) 0.0192(12) 0.0020(10) -0.0024(10) -0.0040(10)
C30 0.0179(12) 0.0214(13) 0.0245(13) 0.0061(10) -0.0006(10) -0.0004(10)
C31 0.0240(13) 0.0296(14) 0.0164(12) 0.0032(10) -0.0053(10) -0.0063(11)
C32 0.0250(13) 0.0254(13) 0.0172(13) -0.0037(10) 0.0000(10) -0.0058(11)
C33 0.0194(13) 0.0219(13) 0.0230(13) 0.0018(10) 0.0006(10) -0.0010(10)
C34 0.0178(12) 0.0233(13) 0.0163(12) 0.0025(10) -0.0042(10) -0.0048(10)

loop_
_atom_type_symbol
_atom_type_description
_atom_type_scat_dispersion_real
_atom_type_scat_dispersion_imag
_atom_type_scat_source
C C 0.0033 0.0016 'International Tables Vol C Tables 4.2.6.8 and 6.1.1.4'
H H 0.0000 0.0000 'International Tables Vol C Tables 4.2.6.8 and 6.1.1.4'
O O 0.0106 0.0060 'International Tables Vol C Tables 4.2.6.8 and 6.1.1.4'
F F 0.0171 0.0103 'International Tables Vol C Tables 4.2.6.8 and 6.1.1.4'

loop_
_geom_angle_atom_site_label_1
_geom_angle_atom_site_label_2
_geom_angle_atom_site_label_3
_geom_angle
F1 C1 C2 117.4(2)
F1 C1 C6 119.7(2)
C2 C1 C6 123.0(2)
F2 C2 C3 119.6(2)
F2 C2 C1 120.5(2)
C3 C2 C1 119.9(2)
F3 C3 C4 120.8(2)
F3 C3 C2 120.3(2)
C4 C3 C2 118.9(2)
F4 C4 C5 120.3(2)
F4 C4 C3 119.3(2)
C5 C4 C3 120.4(2)
F5 C5 C4 117.0(2)
F5 C5 C6 120.1(2)
C4 C5 C6 122.9(2)
C5 C6 C1 115.0(2)
C5 C6 C7 124.8(2)
C1 C6 C7 120.2(2)
C8 C7 C6 128.7(2)
C8 C7 H7 115.6
C6 C7 H7 115.6
C7 C8 C9 119.8(2)
C7 C8 H8 120.1
C9 C8 H8 120.1
O1 C9 C8 122.2(2)
O1 C9 C10 122.5(2)
C8 C9 C10 115.3(2)
C11 C10 C9 120.1(2)
C11 C10 H10 120.0
C9 C10 H10 120.0
C10 C11 C12 127.3(2)
C10 C11 H11 116.3
C12 C11 H11 116.3
C17 C12 C13 114.8(2)
C17 C12 C11 120.1(2)
C13 C12 C11 125.0(2)
F6 C13 C14 116.3(2)
F6 C13 C12 120.7(2)
C14 C13 C12 123.0(2)
F7 C14 C13 120.3(2)
F7 C14 C15 119.5(2)
C13 C14 C15 120.2(2)
F8 C15 C14 120.7(2)
F8 C15 C16 120.2(2)
C14 C15 C16 119.2(2)
F9 C16 C15 119.7(2)
F9 C16 C17 120.6(2)
C15 C16 C17 119.6(2)
F10 C17 C16 117.2(2)
F10 C17 C12 119.6(2)
C16 C17 C12 123.2(2)
F11 C18 C19 116.9(3)
F11 C18 C23 119.7(2)
C19 C18 C23 123.4(3)
F12 C19 C20 120.8(3)
F12 C19 C18 120.5(3)
C20 C19 C18 118.8(3)
F13 C20 C19 120.0(3)
F13 C20 C21 119.3(3)
C19 C20 C21 120.7(3)
F14 C21 C20 120.6(3)
F14 C21 C22 119.6(3)
C20 C21 C22 119.8(3)
F15 C22 C21 117.4(2)
F15 C22 C23 120.9(2)
C21 C22 C23 121.6(3)
C22 C23 C18 115.7(2)
C22 C23 C24 125.2(3)
C18 C23 C24 119.1(2)
C25 C24 C23 127.9(2)
C25 C24 H24 116.0
C23 C24 H24 116.0
C24 C25 C26 119.8(2)
C24 C25 H25 120.1
C26 C25 H25 120.1
O2 C26 C27 122.6(2)
O2 C26 C25 122.3(2)
C27 C26 C25 115.2(2)
C28 C27 C26 120.7(2)
C28 C27 H27 119.7
C26 C27 H27 119.7
C27 C28 C29 127.4(2)
C27 C28 H28 116.3
C29 C28 H28 116.3
C34 C29 C30 114.7(2)
C34 C29 C28 120.0(2)
C30 C29 C28 125.3(2)
F16 C30 C31 116.3(2)
F16 C30 C29 120.7(2)
C31 C30 C29 122.9(2)
F17 C31 C30 120.4(2)
F17 C31 C32 119.5(2)
C30 C31 C32 120.1(2)
F18 C32 C33 120.2(2)
F18 C32 C31 121.0(2)
C33 C32 C31 118.8(2)
F19 C33 C34 120.5(2)
F19 C33 C32 119.5(2)
C34 C33 C32 120.0(2)
F20 C34 C33 117.2(2)
F20 C34 C29 119.4(2)
C33 C34 C29 123.4(2)

loop_
_geom_bond_atom_site_label_1
_geom_bond_atom_site_label_2
_geom_bond_distance
O1 C9 1.206(3)
F1 C1 1.346(3)
F2 C2 1.344(3)
F3 C3 1.338(3)
F4 C4 1.347(3)
F5 C5 1.338(3)
F6 C13 1.343(3)
F7 C14 1.345(3)
F8 C15 1.340(3)
F9 C16 1.342(3)
F10 C17 1.347(3)
C1 C2 1.379(3)
C1 C6 1.398(3)
C2 C3 1.383(4)
C3 C4 1.381(4)
C4 C5 1.371(4)
C5 C6 1.398(3)
C6 C7 1.456(3)
C7 C8 1.332(4)
C7 H7 0.9500
C8 C9 1.487(4)
C8 H8 0.9500
C9 C10 1.493(3)
C10 C11 1.334(4)
C10 H10 0.9500
C11 C12 1.467(3)
C11 H11 0.9500
C12 C17 1.395(3)
C12 C13 1.398(3)
C13 C14 1.372(4)
C14 C15 1.378(4)
C15 C16 1.380(3)
C16 C17 1.378(3)
O2 C26 1.205(3)
F11 C18 1.351(3)
F12 C19 1.343(3)
F13 C20 1.343(3)
F14 C21 1.337(3)
F15 C22 1.334(3)
F16 C30 1.343(3)
F17 C31 1.339(3)
F18 C32 1.335(3)
F19 C33 1.345(3)
F20 C34 1.350(3)
C18 C19 1.380(4)
C18 C23 1.400(4)
C19 C20 1.366(4)
C20 C21 1.375(4)
C21 C22 1.393(4)
C22 C23 1.396(4)
C23 C24 1.460(4)
C24 C25 1.330(4)
C24 H24 0.9500
C25 C26 1.488(4)
C25 H25 0.9500
C26 C27 1.487(4)
C27 C28 1.331(4)
C27 H27 0.9500
C28 C29 1.458(4)
C28 H28 0.9500
C29 C34 1.394(4)
C29 C30 1.401(3)
C30 C31 1.377(4)
C31 C32 1.381(4)
C32 C33 1.382(4)
C33 C34 1.373(4)

loop_
_geom_hbond_atom_site_label_D
_geom_hbond_atom_site_label_H
_geom_hbond_atom_site_label_A
_geom_hbond_distance_DH
_geom_hbond_distance_HA
_geom_hbond_distance_DA
_geom_hbond_angle_DHA
_geom_hbond_site_symmetry_A
C28 H28 O1 0.95 2.65 3.590(3) 168.7 1_655
C11 H11 O2 0.95 2.63 3.566(3) 170.4 1_455
C24 H24 F10 0.95 2.52 3.454(3) 167.5 1_655
C7 H7 F20 0.95 2.54 3.474(3) 169.0 1_455
C27 H27 F8 0.95 2.67 3.553(3) 155.7 4_565

loop_
_geom_torsion_atom_site_label_1
_geom_torsion_atom_site_label_2
_geom_torsion_atom_site_label_3
_geom_torsion_atom_site_label_4
_geom_torsion
F1 C1 C2 F2 1.2(3)
C6 C1 C2 F2 -178.1(2)
F1 C1 C2 C3 -179.6(2)
C6 C1 C2 C3 1.2(4)
F2 C2 C3 F3 -0.9(4)
C1 C2 C3 F3 179.8(2)
F2 C2 C3 C4 179.2(2)
C1 C2 C3 C4 0.0(4)
F3 C3 C4 F4 -0.9(4)
C2 C3 C4 F4 178.9(2)
F3 C3 C4 C5 179.6(2)
C2 C3 C4 C5 -0.6(4)
F4 C4 C5 F5 -0.4(4)
C3 C4 C5 F5 179.1(2)
F4 C4 C5 C6 -179.4(2)
C3 C4 C5 C6 0.1(4)
F5 C5 C6 C1 -178.0(2)
C4 C5 C6 C1 1.0(4)
F5 C5 C6 C7 1.2(4)
C4 C5 C6 C7 -179.8(2)
F1 C1 C6 C5 179.2(2)
C2 C1 C6 C5 -1.6(4)
F1 C1 C6 C7 0.0(3)
C2 C1 C6 C7 179.2(2)
C5 C6 C7 C8 5.7(4)
C1 C6 C7 C8 -175.2(3)
C6 C7 C8 C9 179.7(2)
C7 C8 C9 O1 1.6(4)
C7 C8 C9 C10 -179.0(2)
O1 C9 C10 C11 1.0(4)
C8 C9 C10 C11 -178.4(2)
C9 C10 C11 C12 179.7(2)
C10 C11 C12 C17 178.0(3)
C10 C11 C12 C13 -2.9(4)
C17 C12 C13 F6 178.5(2)
C11 C12 C13 F6 -0.6(4)
C17 C12 C13 C14 -0.5(4)
C11 C12 C13 C14 -179.7(2)
F6 C13 C14 F7 0.5(4)
C12 C13 C14 F7 179.6(2)
F6 C13 C14 C15 -179.5(2)
C12 C13 C14 C15 -0.4(4)
F7 C14 C15 F8 0.6(4)
C13 C14 C15 F8 -179.4(2)
F7 C14 C15 C16 -178.9(2)
C13 C14 C15 C16 1.1(4)
F8 C15 C16 F9 0.5(4)
C14 C15 C16 F9 -179.9(2)
F8 C15 C16 C17 179.7(2)
C14 C15 C16 C17 -0.7(4)
F9 C16 C17 F10 -1.1(4)
C15 C16 C17 F10 179.8(2)
F9 C16 C17 C12 178.9(2)
C15 C16 C17 C12 -0.3(4)
C13 C12 C17 F10 -179.2(2)
C11 C12 C17 F10 0.0(4)
C13 C12 C17 C16 0.9(4)
C11 C12 C17 C16 -180.0(2)
F11 C18 C19 F12 -0.8(4)
C23 C18 C19 F12 178.1(2)
F11 C18 C19 C20 178.8(2)
C23 C18 C19 C20 -2.3(4)
F12 C19 C20 F13 0.2(4)
C18 C19 C20 F13 -179.4(2)
F12 C19 C20 C21 -179.6(3)
C18 C19 C20 C21 0.7(4)
F13 C20 C21 F14 1.5(4)
C19 C20 C21 F14 -178.6(3)
F13 C20 C21 C22 -179.1(2)
C19 C20 C21 C22 0.7(4)
F14 C21 C22 F15 0.2(4)
C20 C21 C22 F15 -179.2(2)
F14 C21 C22 C23 178.6(2)
C20 C21 C22 C23 -0.8(4)
F15 C22 C23 C18 177.7(2)
C21 C22 C23 C18 -0.6(4)
F15 C22 C23 C24 -0.3(4)
C21 C22 C23 C24 -178.6(3)
F11 C18 C23 C22 -179.0(2)
C19 C18 C23 C22 2.2(4)
F11 C18 C23 C24 -0.9(4)
C19 C18 C23 C24 -179.7(3)
C22 C23 C24 C25 -7.9(5)
C18 C23 C24 C25 174.2(3)
C23 C24 C25 C26 179.0(3)
C24 C25 C26 O2 5.7(4)
C24 C25 C26 C27 -174.5(2)
O2 C26 C27 C28 -3.5(4)
C25 C26 C27 C28 176.7(2)
C26 C27 C28 C29 -179.4(2)
C27 C28 C29 C34 -177.8(3)
C27 C28 C29 C30 2.4(4)
C34 C29 C30 F16 -179.2(2)
C28 C29 C30 F16 0.6(4)
C34 C29 C30 C31 0.9(4)
C28 C29 C30 C31 -179.3(2)
F16 C30 C31 F17 -0.9(4)
C29 C30 C31 F17 179.0(2)
F16 C30 C31 C32 179.3(2)
C29 C30 C31 C32 -0.8(4)
F17 C31 C32 F18 1.2(4)
C30 C31 C32 F18 -179.0(2)
F17 C31 C32 C33 -179.3(2)
C30 C31 C32 C33 0.4(4)
F18 C32 C33 F19 -1.3(4)
C31 C32 C33 F19 179.3(2)
F18 C32 C33 C34 179.1(2)
C31 C32 C33 C34 -0.4(4)
F19 C33 C34 F20 0.2(3)
C32 C33 C34 F20 179.8(2)
F19 C33 C34 C29 -179.0(2)
C32 C33 C34 C29 0.6(4)
C30 C29 C34 F20 179.9(2)
C28 C29 C34 F20 0.2(4)
C30 C29 C34 C33 -0.8(4)
C28 C29 C34 C33 179.4(2)
